data_7704205
loop_
_publ_author_name
'Dawkins, Michael J. C.'
'Simonov, Alexandr N.'
'Jones, Cameron'

_publ_section_title
;
 2,6-Diiminopyridine complexes of group 2 metals: synthesis,
 characterisation and redox behaviour.
;
_journal_issue 20
_journal_name_full 'Dalton transactions (Cambridge, England : 2003)'
_journal_page_first 6627
_journal_page_last 6634
_journal_paper_doi 10.1039/d0dt01278e
_journal_volume 49
_journal_year 2020
_chemical_formula_sum 'C43 H47 I Mg N3'
_chemical_formula_weight 757.04
_space_group_crystal_system triclinic
_space_group_IT_number 2
_space_group_name_Hall '-P 1'
_space_group_name_H-M_alt 'P -1'
_atom_sites_solution_hydrogens geom
_audit_creation_method SHELXL-2016/6
_audit_update_record
;
2020-04-06 deposited with the CCDC.	2020-04-28 downloaded from the CCDC.
;
_cell_angle_alpha 97.74(3)
_cell_angle_beta 100.95(3)
_cell_angle_gamma 109.95(3)
_cell_formula_units_Z 4
_cell_length_a 11.024(2)
_cell_length_b 14.654(3)
_cell_length_c 26.069(5)
_cell_measurement_reflns_used 14091
_cell_measurement_temperature 100(2)
_cell_measurement_theta_max 25.50
_cell_measurement_theta_min 2.94
_cell_volume 3794.7(17)
_computing_cell_refinement 'XDS (Kabsch, 1993)'
_computing_data_collection 'Blu-Ice (McPhillips, 2002)'
_computing_data_reduction 'XDS (Kabsch, 1993)'
_computing_molecular_graphics X-Seed
_computing_publication_material CifTAB
_computing_structure_refinement 'SHELXL-2016/6 (Sheldrick, 2016)'
_computing_structure_solution 'SHELXT 2014/5 (Sheldrick, 2014)'
_diffrn_ambient_temperature 100(2)
_diffrn_measured_fraction_theta_full 0.997
_diffrn_measured_fraction_theta_max 0.997
_diffrn_measurement_device_type 'ADSC Quantum 210r'
_diffrn_radiation_type Synchrotron
_diffrn_radiation_wavelength 0.7109
_diffrn_reflns_av_R_equivalents 0.0775
_diffrn_reflns_av_unetI/netI 0.0556
_diffrn_reflns_Laue_measured_fraction_full 0.997
_diffrn_reflns_Laue_measured_fraction_max 0.997
_diffrn_reflns_limit_h_max 13
_diffrn_reflns_limit_h_min -13
_diffrn_reflns_limit_k_max 17
_diffrn_reflns_limit_k_min -17
_diffrn_reflns_limit_l_max 31
_diffrn_reflns_limit_l_min -31
_diffrn_reflns_number 54901
_diffrn_reflns_point_group_measured_fraction_full 0.997
_diffrn_reflns_point_group_measured_fraction_max 0.997
_diffrn_reflns_theta_full 25.242
_diffrn_reflns_theta_max 25.500
_diffrn_reflns_theta_min 2.942
_diffrn_source 'Australian Synchrotron'
_exptl_absorpt_coefficient_mu 0.894
_exptl_absorpt_correction_T_max 0.997
_exptl_absorpt_correction_T_min 0.986
_exptl_absorpt_correction_type multi-scan
_exptl_absorpt_process_details XDS
_exptl_crystal_colour red
_exptl_crystal_density_diffrn 1.325
_exptl_crystal_description block
_exptl_crystal_F_000 1564
_exptl_crystal_size_max 0.010
_exptl_crystal_size_mid 0.003
_exptl_crystal_size_min 0.001
_refine_diff_density_max 1.084
_refine_diff_density_min -0.915
_refine_diff_density_rms 0.087
_refine_ls_extinction_method none
_refine_ls_goodness_of_fit_ref 1.031
_refine_ls_hydrogen_treatment constr
_refine_ls_matrix_type full
_refine_ls_number_parameters 881
_refine_ls_number_reflns 14091
_refine_ls_number_restraints 0
_refine_ls_restrained_S_all 1.031
_refine_ls_R_factor_all 0.0689
_refine_ls_R_factor_gt 0.0446
_refine_ls_shift/su_max 0.002
_refine_ls_shift/su_mean 0.000
_refine_ls_structure_factor_coef Fsqd
_refine_ls_weighting_details 'w=1/[\s^2^(Fo^2^)+(0.0385P)^2^+5.7032P] where P=(Fo^2^+2Fc^2^)/3'
_refine_ls_weighting_scheme calc
_refine_ls_wR_factor_gt 0.0924
_refine_ls_wR_factor_ref 0.1013
_reflns_Friedel_coverage 0.000
_reflns_number_gt 10718
_reflns_number_total 14091
_reflns_threshold_expression 'I > 2\s(I)'
_cod_data_source_file d0dt01278e2.cif
_cod_data_source_block Cj1410
_cod_depositor_comments 'Adding full bibliography for 7704198--7704205.cif.'
_cod_original_cell_volume 3794.7(15)
_cod_database_code 7704205
_shelx_shelxl_version_number 2016/6
_shelx_space_group_comment
;
The symmetry employed for this shelxl refinement is uniquely defined
by the following loop, which should always be used as a source of
symmetry information in preference to the above space-group names.
They are only intended as comments.
;
_shelx_estimated_absorpt_t_min 0.991
_shelx_estimated_absorpt_t_max 0.999

loop_
_space_group_symop_operation_xyz
'x, y, z'
'-x, -y, -z'

loop_
_atom_site_label
_atom_site_type_symbol
_atom_site_fract_x
_atom_site_fract_y
_atom_site_fract_z
_atom_site_U_iso_or_equiv
_atom_site_adp_type
_atom_site_occupancy
_atom_site_site_symmetry_order
_atom_site_calc_flag
_atom_site_refinement_flags_posn
_atom_site_refinement_flags_adp
_atom_site_refinement_flags_occupancy
_atom_site_disorder_assembly
_atom_site_disorder_group
I1 I 0.68245(3) 0.58501(2) 0.39795(2) 0.02698(7) Uani 1 1 d . . . . .
Mg1 Mg 0.49080(12) 0.61203(9) 0.33085(5) 0.0190(3) Uani 1 1 d . . . . .
N1 N 0.4020(3) 0.6788(2) 0.28135(11) 0.0167(6) Uani 1 1 d . . . . .
C1 C 0.3230(3) 0.7241(2) 0.29888(14) 0.0169(7) Uani 1 1 d . . . . .
I2 I 1.21226(4) 1.02712(2) -0.10590(2) 0.04384(10) Uani 1 1 d . . . . .
Mg2 Mg 1.11792(12) 0.84335(9) -0.16272(5) 0.0205(3) Uani 1 1 d . . . . .
N2 N 0.3951(3) 0.6809(2) 0.37969(12) 0.0184(6) Uani 1 1 d . . . . .
C2 C 0.2436(4) 0.7567(3) 0.26307(15) 0.0195(7) Uani 1 1 d . . . . .
H2 H 0.186780 0.786368 0.275098 0.023 Uiso 1 1 calc R U . . .
N3 N 0.5104(3) 0.5557(2) 0.25133(12) 0.0165(6) Uani 1 1 d . . . . .
C3 C 0.2486(4) 0.7455(3) 0.20990(15) 0.0215(8) Uani 1 1 d . . . . .
H3 H 0.196946 0.769019 0.185521 0.026 Uiso 1 1 calc R U . . .
N4 N 1.0402(3) 0.7042(2) -0.20805(12) 0.0162(6) Uani 1 1 d . . . . .
C4 C 0.3300(3) 0.6993(3) 0.19227(14) 0.0184(7) Uani 1 1 d . . . . .
H4 H 0.335363 0.691762 0.156095 0.022 Uiso 1 1 calc R U . . .
N5 N 1.0664(3) 0.7468(2) -0.10616(12) 0.0177(6) Uani 1 1 d . . . . .
C5 C 0.4028(3) 0.6647(2) 0.22887(14) 0.0169(7) Uani 1 1 d . . . . .
N6 N 1.1342(3) 0.8630(2) -0.24311(12) 0.0198(6) Uani 1 1 d . . . . .
C6 C 0.3254(3) 0.7278(2) 0.35495(14) 0.0181(7) Uani 1 1 d . . . . .
C7 C 0.2487(4) 0.7776(3) 0.38036(14) 0.0206(8) Uani 1 1 d . . . . .
C8 C 0.1560(4) 0.7245(3) 0.40652(15) 0.0250(8) Uani 1 1 d . . . . .
H8 H 0.147058 0.658650 0.409286 0.030 Uiso 1 1 calc R U . . .
C9 C 0.0775(4) 0.7675(3) 0.42836(16) 0.0317(9) Uani 1 1 d . . . . .
H9 H 0.015228 0.730787 0.445908 0.038 Uiso 1 1 calc R U . . .
C10 C 0.0893(4) 0.8622(3) 0.42472(17) 0.0363(10) Uani 1 1 d . . . . .
H10 H 0.035235 0.891146 0.439664 0.044 Uiso 1 1 calc R U . . .
C11 C 0.1798(4) 0.9159(3) 0.39932(17) 0.0347(10) Uani 1 1 d . . . . .
H11 H 0.187963 0.981841 0.397107 0.042 Uiso 1 1 calc R U . . .
C12 C 0.2592(4) 0.8745(3) 0.37695(16) 0.0269(9) Uani 1 1 d . . . . .
H12 H 0.320648 0.911927 0.359344 0.032 Uiso 1 1 calc R U . . .
C13 C 0.4318(4) 0.7014(3) 0.43710(14) 0.0193(7) Uani 1 1 d . . . . .
C14 C 0.3761(4) 0.6281(3) 0.46484(15) 0.0212(8) Uani 1 1 d . . . . .
C15 C 0.4230(4) 0.6479(3) 0.51993(16) 0.0281(9) Uani 1 1 d . . . . .
H15 H 0.387342 0.598446 0.538976 0.034 Uiso 1 1 calc R U . . .
C16 C 0.5207(4) 0.7384(3) 0.54774(16) 0.0323(9) Uani 1 1 d . . . . .
H16 H 0.550568 0.751411 0.585613 0.039 Uiso 1 1 calc R U . . .
C17 C 0.5749(4) 0.8098(3) 0.51987(16) 0.0315(9) Uani 1 1 d . . . . .
H17 H 0.641381 0.872078 0.539208 0.038 Uiso 1 1 calc R U . . .
C18 C 0.5347(4) 0.7929(3) 0.46458(16) 0.0261(8) Uani 1 1 d . . . . .
C19 C 0.2673(4) 0.5274(3) 0.43599(16) 0.0259(8) Uani 1 1 d . . . . .
H19 H 0.235279 0.530905 0.398024 0.031 Uiso 1 1 calc R U . . .
C20 C 0.1468(4) 0.5001(3) 0.46041(17) 0.0309(9) Uani 1 1 d . . . . .
H20A H 0.174324 0.491519 0.496884 0.046 Uiso 1 1 calc R U . . .
H20B H 0.077095 0.437935 0.438576 0.046 Uiso 1 1 calc R U . . .
H20C H 0.111945 0.553368 0.461365 0.046 Uiso 1 1 calc R U . . .
C21 C 0.3226(4) 0.4443(3) 0.43552(18) 0.0335(10) Uani 1 1 d . . . . .
H21A H 0.399326 0.461168 0.419797 0.050 Uiso 1 1 calc R U . . .
H21B H 0.253141 0.381590 0.414221 0.050 Uiso 1 1 calc R U . . .
H21C H 0.350702 0.437145 0.472258 0.050 Uiso 1 1 calc R U . . .
C22 C 0.6065(4) 0.8710(3) 0.43598(17) 0.0308(9) Uani 1 1 d . . . . .
H22 H 0.563899 0.846013 0.396744 0.037 Uiso 1 1 calc R U . . .
C23 C 0.5943(5) 0.9714(3) 0.45272(19) 0.0379(10) Uani 1 1 d . . . . .
H23A H 0.500070 0.961219 0.448491 0.057 Uiso 1 1 calc R U . . .
H23B H 0.631989 1.016084 0.430123 0.057 Uiso 1 1 calc R U . . .
H23C H 0.643107 1.000849 0.490242 0.057 Uiso 1 1 calc R U . . .
C24 C 0.7534(4) 0.8844(3) 0.4449(2) 0.0412(11) Uani 1 1 d . . . . .
H24A H 0.798521 0.911041 0.483020 0.062 Uiso 1 1 calc R U . . .
H24B H 0.795980 0.930852 0.424009 0.062 Uiso 1 1 calc R U . . .
H24C H 0.759724 0.820069 0.433559 0.062 Uiso 1 1 calc R U . . .
C25 C 0.4761(3) 0.6021(2) 0.21443(14) 0.0167(7) Uani 1 1 d . . . . .
C26 C 0.5078(3) 0.5976(3) 0.16168(14) 0.0179(7) Uani 1 1 d . . . . .
C27 C 0.4841(4) 0.5073(3) 0.12769(14) 0.0202(8) Uani 1 1 d . . . . .
H27 H 0.442716 0.446226 0.137508 0.024 Uiso 1 1 calc R U . . .
C28 C 0.5211(4) 0.5072(3) 0.07969(15) 0.0247(8) Uani 1 1 d . . . . .
H28 H 0.505413 0.445947 0.056806 0.030 Uiso 1 1 calc R U . . .
C29 C 0.5807(4) 0.5961(3) 0.06498(16) 0.0279(9) Uani 1 1 d . . . . .
H29 H 0.606038 0.595464 0.032117 0.033 Uiso 1 1 calc R U . . .
C30 C 0.6034(4) 0.6853(3) 0.09783(15) 0.0255(8) Uani 1 1 d . . . . .
H30 H 0.643740 0.745927 0.087431 0.031 Uiso 1 1 calc R U . . .
C31 C 0.5677(4) 0.6867(3) 0.14597(15) 0.0217(8) Uani 1 1 d . . . . .
H31 H 0.583787 0.748412 0.168498 0.026 Uiso 1 1 calc R U . . .
C32 C 0.5708(4) 0.4852(3) 0.23899(14) 0.0180(7) Uani 1 1 d . . . . .
C33 C 0.4925(4) 0.3841(3) 0.23321(15) 0.0198(8) Uani 1 1 d . . . . .
C34 C 0.5452(4) 0.3129(3) 0.21943(16) 0.0249(8) Uani 1 1 d . . . . .
H34 H 0.493342 0.244384 0.215277 0.030 Uiso 1 1 calc R U . . .
C35 C 0.6732(4) 0.3416(3) 0.21175(16) 0.0249(8) Uani 1 1 d . . . . .
H35 H 0.707502 0.292731 0.201170 0.030 Uiso 1 1 calc R U . . .
C36 C 0.7503(4) 0.4413(3) 0.21954(16) 0.0241(8) Uani 1 1 d . . . . .
H36 H 0.838888 0.460213 0.215577 0.029 Uiso 1 1 calc R U . . .
C37 C 0.7018(4) 0.5150(3) 0.23304(14) 0.0192(7) Uani 1 1 d . . . . .
C38 C 0.3529(4) 0.3517(3) 0.24206(17) 0.0281(9) Uani 1 1 d . . . . .
H38 H 0.316821 0.403888 0.234417 0.034 Uiso 1 1 calc R U . . .
C39 C 0.3586(5) 0.3458(4) 0.2999(2) 0.0472(13) Uani 1 1 d . . . . .
H39A H 0.394052 0.295260 0.308538 0.071 Uiso 1 1 calc R U . . .
H39B H 0.268693 0.327776 0.305507 0.071 Uiso 1 1 calc R U . . .
H39C H 0.416814 0.410496 0.323168 0.071 Uiso 1 1 calc R U . . .
C40 C 0.2547(4) 0.2514(3) 0.20506(17) 0.0304(9) Uani 1 1 d . . . . .
H40A H 0.285165 0.198168 0.213109 0.046 Uiso 1 1 calc R U . . .
H40B H 0.251225 0.255324 0.167611 0.046 Uiso 1 1 calc R U . . .
H40C H 0.165559 0.237085 0.211047 0.046 Uiso 1 1 calc R U . . .
C41 C 0.7937(4) 0.6235(3) 0.24184(15) 0.0211(8) Uani 1 1 d . . . . .
H41 H 0.739552 0.665461 0.245537 0.025 Uiso 1 1 calc R U . . .
C42 C 0.9038(4) 0.6536(3) 0.29344(16) 0.0264(8) Uani 1 1 d . . . . .
H42A H 0.863773 0.644779 0.323822 0.040 Uiso 1 1 calc R U . . .
H42B H 0.961931 0.723458 0.298500 0.040 Uiso 1 1 calc R U . . .
H42C H 0.956410 0.611793 0.291100 0.040 Uiso 1 1 calc R U . . .
C43 C 0.8559(4) 0.6441(3) 0.19455(16) 0.0273(9) Uani 1 1 d . . . . .
H43A H 0.921022 0.612499 0.193901 0.041 Uiso 1 1 calc R U . . .
H43B H 0.900544 0.716012 0.198576 0.041 Uiso 1 1 calc R U . . .
H43C H 0.785669 0.616957 0.161020 0.041 Uiso 1 1 calc R U . . .
C44 C 0.9822(3) 0.6259(2) -0.18592(14) 0.0158(7) Uani 1 1 d . . . . .
C45 C 0.9079(3) 0.5318(3) -0.21808(14) 0.0171(7) Uani 1 1 d . . . . .
H45 H 0.867978 0.477594 -0.202601 0.021 Uiso 1 1 calc R U . . .
C46 C 0.8926(4) 0.5177(3) -0.27320(15) 0.0212(8) Uani 1 1 d . . . . .
H46 H 0.838251 0.454539 -0.295785 0.025 Uiso 1 1 calc R U . . .
C47 C 0.9578(4) 0.5970(3) -0.29518(15) 0.0215(8) Uani 1 1 d . . . . .
H47 H 0.952334 0.587674 -0.332450 0.026 Uiso 1 1 calc R U . . .
C48 C 1.0303(3) 0.6892(3) -0.26156(14) 0.0176(7) Uani 1 1 d . . . . .
C49 C 1.0074(3) 0.6517(2) -0.12816(14) 0.0169(7) Uani 1 1 d . . . . .
C50 C 0.9739(4) 0.5689(3) -0.09954(13) 0.0182(7) Uani 1 1 d . . . . .
C51 C 0.8597(4) 0.5407(3) -0.08093(15) 0.0237(8) Uani 1 1 d . . . . .
H51 H 0.804777 0.578506 -0.083609 0.028 Uiso 1 1 calc R U . . .
C52 C 0.8247(4) 0.4577(3) -0.05840(16) 0.0276(9) Uani 1 1 d . . . . .
H52 H 0.746546 0.439684 -0.045529 0.033 Uiso 1 1 calc R U . . .
C53 C 0.9029(4) 0.4013(3) -0.05459(15) 0.0285(9) Uani 1 1 d . . . . .
H53 H 0.879073 0.344844 -0.038942 0.034 Uiso 1 1 calc R U . . .
C54 C 1.0155(5) 0.4274(3) -0.07361(16) 0.0314(9) Uani 1 1 d . . . . .
H54 H 1.069060 0.388514 -0.071352 0.038 Uiso 1 1 calc R U . . .
C55 C 1.0512(4) 0.5105(3) -0.09616(16) 0.0268(9) Uani 1 1 d . . . . .
H55 H 1.128786 0.527694 -0.109376 0.032 Uiso 1 1 calc R U . . .
C56 C 1.1113(4) 0.7833(2) -0.04914(14) 0.0179(7) Uani 1 1 d . . . . .
C57 C 1.0271(4) 0.8074(3) -0.01984(15) 0.0207(8) Uani 1 1 d . . . . .
C58 C 1.0797(4) 0.8517(3) 0.03413(16) 0.0271(9) Uani 1 1 d . . . . .
H58 H 1.023780 0.867471 0.054432 0.033 Uiso 1 1 calc R U . . .
C59 C 1.2115(4) 0.8734(3) 0.05897(16) 0.0307(9) Uani 1 1 d . . . . .
H59 H 1.245508 0.903641 0.095994 0.037 Uiso 1 1 calc R U . . .
C60 C 1.2942(4) 0.8508(3) 0.02969(16) 0.0293(9) Uani 1 1 d . . . . .
H60 H 1.384959 0.866255 0.046957 0.035 Uiso 1 1 calc R U . . .
C61 C 1.2466(4) 0.8061(3) -0.02435(16) 0.0227(8) Uani 1 1 d . . . . .
C62 C 0.8826(4) 0.7890(3) -0.04674(16) 0.0227(8) Uani 1 1 d . . . . .
H62 H 0.857247 0.743391 -0.082520 0.027 Uiso 1 1 calc R U . . .
C63 C 0.7868(4) 0.7389(3) -0.01412(18) 0.0355(10) Uani 1 1 d . . . . .
H63A H 0.806018 0.784286 0.020239 0.053 Uiso 1 1 calc R U . . .
H63B H 0.798662 0.677748 -0.007764 0.053 Uiso 1 1 calc R U . . .
H63C H 0.694658 0.722867 -0.034016 0.053 Uiso 1 1 calc R U . . .
C64 C 0.8671(4) 0.8857(3) -0.05554(19) 0.0326(10) Uani 1 1 d . . . . .
H64A H 0.888279 0.930565 -0.020844 0.049 Uiso 1 1 calc R U . . .
H64B H 0.775086 0.871290 -0.074921 0.049 Uiso 1 1 calc R U . . .
H64C H 0.928158 0.917225 -0.076499 0.049 Uiso 1 1 calc R U . . .
C65 C 1.3405(4) 0.7838(3) -0.05504(18) 0.0297(9) Uani 1 1 d . . . . .
H65 H 1.288392 0.752515 -0.092960 0.036 Uiso 1 1 calc R U . . .
C66 C 1.3946(6) 0.7099(4) -0.0333(2) 0.0532(14) Uani 1 1 d . . . . .
H66A H 1.450084 0.739920 0.003295 0.080 Uiso 1 1 calc R U . . .
H66B H 1.448356 0.692711 -0.056012 0.080 Uiso 1 1 calc R U . . .
H66C H 1.319998 0.649694 -0.033287 0.080 Uiso 1 1 calc R U . . .
C67 C 1.4573(5) 0.8773(4) -0.0556(3) 0.0541(14) Uani 1 1 d . . . . .
H67A H 1.423185 0.927154 -0.066614 0.081 Uiso 1 1 calc R U . . .
H67B H 1.505816 0.860427 -0.080800 0.081 Uiso 1 1 calc R U . . .
H67C H 1.517603 0.904254 -0.019626 0.081 Uiso 1 1 calc R U . . .
C68 C 1.0972(3) 0.7799(3) -0.27949(14) 0.0183(7) Uani 1 1 d . . . . .
C69 C 1.1246(4) 0.7696(3) -0.33322(15) 0.0235(8) Uani 1 1 d . . . . .
C70 C 1.0966(4) 0.8253(3) -0.37024(16) 0.0293(9) Uani 1 1 d . . . . .
H70 H 1.054774 0.870509 -0.362264 0.035 Uiso 1 1 calc R U . . .
C71 C 1.1307(5) 0.8140(3) -0.41875(17) 0.0360(10) Uani 1 1 d . . . . .
H71 H 1.111219 0.851493 -0.443895 0.043 Uiso 1 1 calc R U . . .
C72 C 1.1920(5) 0.7493(3) -0.43099(17) 0.0364(10) Uani 1 1 d . . . . .
H72 H 1.214720 0.742681 -0.464293 0.044 Uiso 1 1 calc R U . . .
C73 C 1.2203(4) 0.6943(3) -0.39515(17) 0.0338(10) Uani 1 1 d . . . . .
H73 H 1.262904 0.649774 -0.403561 0.041 Uiso 1 1 calc R U . . .
C74 C 1.1864(4) 0.7039(3) -0.34626(15) 0.0269(9) Uani 1 1 d . . . . .
H74 H 1.205460 0.665325 -0.321633 0.032 Uiso 1 1 calc R U . . .
C75 C 1.1897(4) 0.9564(3) -0.25792(14) 0.0196(8) Uani 1 1 d . . . . .
C76 C 1.1080(4) 1.0117(3) -0.26420(17) 0.0284(9) Uani 1 1 d . . . . .
C77 C 1.1572(4) 1.1008(3) -0.28109(19) 0.0331(10) Uani 1 1 d . . . . .
H77 H 1.102597 1.138273 -0.287102 0.040 Uiso 1 1 calc R U . . .
C78 C 1.2831(4) 1.1351(3) -0.28917(17) 0.0294(9) Uani 1 1 d . . . . .
H78 H 1.313916 1.195075 -0.301406 0.035 Uiso 1 1 calc R U . . .
C79 C 1.3652(4) 1.0827(3) -0.27956(16) 0.0267(9) Uani 1 1 d . . . . .
H79 H 1.453433 1.108579 -0.283818 0.032 Uiso 1 1 calc R U . . .
C80 C 1.3202(4) 0.9923(3) -0.26369(15) 0.0218(8) Uani 1 1 d . . . . .
C81 C 0.9687(4) 0.9735(3) -0.2552(2) 0.0391(11) Uani 1 1 d . . . . .
H81 H 0.970475 0.932907 -0.227345 0.047 Uiso 1 1 calc R U . . .
C82 C 0.8666(5) 0.9050(4) -0.3057(2) 0.0580(16) Uani 1 1 d . . . . .
H82A H 0.876216 0.937488 -0.335999 0.087 Uiso 1 1 calc R U . . .
H82B H 0.776515 0.890620 -0.300777 0.087 Uiso 1 1 calc R U . . .
H82C H 0.881445 0.842771 -0.312847 0.087 Uiso 1 1 calc R U . . .
C83 C 0.9262(6) 1.0567(4) -0.2339(3) 0.073(2) Uani 1 1 d . . . . .
H83A H 0.991192 1.098046 -0.200620 0.109 Uiso 1 1 calc R U . . .
H83B H 0.838146 1.027978 -0.227038 0.109 Uiso 1 1 calc R U . . .
H83C H 0.922023 1.097657 -0.260507 0.109 Uiso 1 1 calc R U . . .
C84 C 1.4140(4) 0.9377(3) -0.25116(16) 0.0259(8) Uani 1 1 d . . . . .
H84 H 1.358944 0.868607 -0.249434 0.031 Uiso 1 1 calc R U . . .
C85 C 1.4896(5) 0.9304(3) -0.29454(19) 0.0379(11) Uani 1 1 d . . . . .
H85A H 1.425981 0.904095 -0.329800 0.057 Uiso 1 1 calc R U . . .
H85B H 1.537093 0.885816 -0.287867 0.057 Uiso 1 1 calc R U . . .
H85C H 1.553823 0.996567 -0.293563 0.057 Uiso 1 1 calc R U . . .
C86 C 1.5121(4) 0.9884(3) -0.19629(18) 0.0352(10) Uani 1 1 d . . . . .
H86A H 1.567887 1.056303 -0.197030 0.053 Uiso 1 1 calc R U . . .
H86B H 1.568808 0.950796 -0.187685 0.053 Uiso 1 1 calc R U . . .
H86C H 1.462365 0.990592 -0.169026 0.053 Uiso 1 1 calc R U . . .

loop_
_atom_site_aniso_label
_atom_site_aniso_U_11
_atom_site_aniso_U_22
_atom_site_aniso_U_33
_atom_site_aniso_U_23
_atom_site_aniso_U_13
_atom_site_aniso_U_12
I1 0.02343(13) 0.03870(16) 0.02564(14) 0.01539(11) 0.00807(10) 0.01591(11)
Mg1 0.0210(6) 0.0225(6) 0.0192(6) 0.0076(5) 0.0086(5) 0.0120(5)
N1 0.0192(15) 0.0155(14) 0.0184(15) 0.0069(12) 0.0088(12) 0.0067(12)
C1 0.0168(17) 0.0124(16) 0.0226(19) 0.0047(14) 0.0107(14) 0.0034(14)
I2 0.0697(2) 0.01516(13) 0.04372(19) 0.00086(12) 0.03088(16) 0.00561(13)
Mg2 0.0251(7) 0.0148(6) 0.0236(7) 0.0053(5) 0.0114(5) 0.0068(5)
N2 0.0166(15) 0.0203(15) 0.0200(16) 0.0052(12) 0.0073(12) 0.0070(13)
C2 0.0195(18) 0.0146(17) 0.027(2) 0.0071(14) 0.0096(15) 0.0062(15)
N3 0.0141(14) 0.0183(15) 0.0205(15) 0.0062(12) 0.0079(12) 0.0078(12)
C3 0.0217(19) 0.0193(18) 0.027(2) 0.0090(15) 0.0072(16) 0.0100(16)
N4 0.0155(15) 0.0153(14) 0.0208(16) 0.0070(12) 0.0093(12) 0.0056(12)
C4 0.0188(18) 0.0173(17) 0.0182(18) 0.0048(14) 0.0050(14) 0.0051(15)
N5 0.0185(15) 0.0166(15) 0.0208(16) 0.0051(12) 0.0090(12) 0.0076(12)
C5 0.0158(17) 0.0142(16) 0.0199(18) 0.0039(14) 0.0065(14) 0.0036(14)
N6 0.0184(15) 0.0162(15) 0.0251(17) 0.0077(12) 0.0088(13) 0.0039(13)
C6 0.0173(18) 0.0141(17) 0.0222(19) 0.0042(14) 0.0072(14) 0.0041(14)
C7 0.0206(18) 0.0251(19) 0.0179(18) 0.0018(15) 0.0048(15) 0.0120(16)
C8 0.0184(19) 0.034(2) 0.022(2) 0.0057(16) 0.0057(15) 0.0087(17)
C9 0.025(2) 0.050(3) 0.021(2) 0.0034(18) 0.0085(16) 0.015(2)
C10 0.031(2) 0.050(3) 0.030(2) -0.004(2) 0.0061(19) 0.024(2)
C11 0.041(3) 0.034(2) 0.032(2) -0.0022(18) 0.0011(19) 0.024(2)
C12 0.028(2) 0.026(2) 0.028(2) 0.0053(16) 0.0083(17) 0.0119(17)
C13 0.0180(18) 0.0219(18) 0.0221(19) 0.0056(15) 0.0097(15) 0.0097(15)
C14 0.0199(19) 0.0254(19) 0.0236(19) 0.0087(15) 0.0114(15) 0.0106(16)
C15 0.033(2) 0.032(2) 0.023(2) 0.0110(17) 0.0121(17) 0.0124(19)
C16 0.034(2) 0.041(2) 0.021(2) 0.0071(18) 0.0077(17) 0.012(2)
C17 0.029(2) 0.031(2) 0.028(2) 0.0024(17) 0.0081(18) 0.0042(18)
C18 0.024(2) 0.025(2) 0.027(2) 0.0048(16) 0.0094(17) 0.0051(17)
C19 0.027(2) 0.027(2) 0.022(2) 0.0081(16) 0.0086(16) 0.0059(17)
C20 0.025(2) 0.033(2) 0.038(2) 0.0157(19) 0.0146(18) 0.0079(18)
C21 0.037(2) 0.028(2) 0.037(2) 0.0094(18) 0.019(2) 0.0086(19)
C22 0.028(2) 0.028(2) 0.030(2) 0.0059(17) 0.0111(18) 0.0005(18)
C23 0.036(3) 0.030(2) 0.043(3) 0.008(2) 0.009(2) 0.007(2)
C24 0.031(2) 0.036(2) 0.054(3) 0.008(2) 0.018(2) 0.006(2)
C25 0.0149(17) 0.0141(16) 0.0208(18) 0.0052(14) 0.0061(14) 0.0039(14)
C26 0.0177(18) 0.0194(18) 0.0214(19) 0.0088(14) 0.0087(14) 0.0091(15)
C27 0.0210(18) 0.0184(18) 0.0227(19) 0.0074(15) 0.0075(15) 0.0072(15)
C28 0.030(2) 0.026(2) 0.0197(19) 0.0008(15) 0.0073(16) 0.0133(17)
C29 0.031(2) 0.035(2) 0.021(2) 0.0093(17) 0.0123(17) 0.0108(18)
C30 0.029(2) 0.026(2) 0.025(2) 0.0144(16) 0.0141(17) 0.0077(17)
C31 0.025(2) 0.0183(18) 0.0217(19) 0.0049(15) 0.0070(15) 0.0078(16)
C32 0.0189(18) 0.0196(18) 0.0189(18) 0.0058(14) 0.0073(14) 0.0094(15)
C33 0.0184(18) 0.0218(19) 0.0237(19) 0.0090(15) 0.0084(15) 0.0098(15)
C34 0.023(2) 0.0166(18) 0.038(2) 0.0078(16) 0.0090(17) 0.0103(16)
C35 0.026(2) 0.024(2) 0.031(2) 0.0067(16) 0.0101(17) 0.0159(17)
C36 0.0190(19) 0.027(2) 0.030(2) 0.0064(16) 0.0109(16) 0.0103(16)
C37 0.0171(18) 0.0250(19) 0.0196(18) 0.0083(15) 0.0069(14) 0.0104(16)
C38 0.024(2) 0.0217(19) 0.045(3) 0.0105(18) 0.0171(18) 0.0108(17)
C39 0.035(3) 0.051(3) 0.044(3) 0.001(2) 0.022(2) -0.001(2)
C40 0.022(2) 0.035(2) 0.040(2) 0.0140(19) 0.0100(18) 0.0141(18)
C41 0.0194(18) 0.0196(18) 0.026(2) 0.0039(15) 0.0100(15) 0.0082(15)
C42 0.024(2) 0.026(2) 0.026(2) 0.0029(16) 0.0064(16) 0.0053(17)
C43 0.024(2) 0.031(2) 0.028(2) 0.0082(17) 0.0124(17) 0.0086(17)
C44 0.0128(16) 0.0156(17) 0.0214(18) 0.0069(14) 0.0075(14) 0.0054(14)
C45 0.0157(17) 0.0153(17) 0.0248(19) 0.0085(14) 0.0107(14) 0.0068(14)
C46 0.0189(18) 0.0158(17) 0.026(2) 0.0033(15) 0.0056(15) 0.0031(15)
C47 0.026(2) 0.0206(18) 0.0177(18) 0.0050(15) 0.0065(15) 0.0072(16)
C48 0.0136(17) 0.0188(18) 0.0218(19) 0.0066(14) 0.0055(14) 0.0064(14)
C49 0.0171(17) 0.0165(17) 0.0201(18) 0.0052(14) 0.0089(14) 0.0071(14)
C50 0.0254(19) 0.0159(17) 0.0133(17) 0.0020(13) 0.0057(14) 0.0078(15)
C51 0.0220(19) 0.0218(19) 0.028(2) 0.0086(16) 0.0110(16) 0.0058(16)
C52 0.030(2) 0.022(2) 0.029(2) 0.0099(16) 0.0125(17) 0.0031(17)
C53 0.042(2) 0.0200(19) 0.020(2) 0.0081(15) 0.0057(18) 0.0075(18)
C54 0.045(3) 0.028(2) 0.028(2) 0.0117(17) 0.0062(19) 0.022(2)
C55 0.030(2) 0.028(2) 0.029(2) 0.0140(17) 0.0130(17) 0.0149(18)
C56 0.0226(19) 0.0112(16) 0.0204(18) 0.0072(14) 0.0081(15) 0.0043(14)
C57 0.026(2) 0.0143(17) 0.026(2) 0.0079(15) 0.0135(16) 0.0070(15)
C58 0.037(2) 0.0200(19) 0.024(2) 0.0056(16) 0.0140(18) 0.0079(18)
C59 0.042(3) 0.021(2) 0.022(2) 0.0019(16) 0.0038(18) 0.0064(18)
C60 0.029(2) 0.024(2) 0.029(2) 0.0073(17) 0.0004(17) 0.0063(17)
C61 0.0231(19) 0.0150(17) 0.032(2) 0.0090(15) 0.0080(16) 0.0073(15)
C62 0.0204(19) 0.0200(19) 0.029(2) 0.0045(16) 0.0121(16) 0.0062(16)
C63 0.031(2) 0.031(2) 0.040(3) 0.0037(19) 0.019(2) 0.0024(19)
C64 0.028(2) 0.026(2) 0.049(3) 0.0058(19) 0.013(2) 0.0149(18)
C65 0.026(2) 0.030(2) 0.037(2) 0.0065(18) 0.0099(18) 0.0149(18)
C66 0.054(3) 0.047(3) 0.078(4) 0.023(3) 0.024(3) 0.035(3)
C67 0.044(3) 0.043(3) 0.093(4) 0.025(3) 0.043(3) 0.021(2)
C68 0.0134(17) 0.0182(18) 0.0220(19) 0.0085(15) 0.0045(14) 0.0029(14)
C69 0.0224(19) 0.0186(18) 0.022(2) 0.0050(15) 0.0073(16) -0.0021(16)
C70 0.035(2) 0.027(2) 0.025(2) 0.0115(17) 0.0082(17) 0.0086(18)
C71 0.044(3) 0.034(2) 0.022(2) 0.0138(18) 0.0076(19) 0.003(2)
C72 0.042(3) 0.039(2) 0.020(2) 0.0048(18) 0.0124(19) 0.004(2)
C73 0.035(2) 0.033(2) 0.030(2) 0.0040(18) 0.0144(19) 0.0060(19)
C74 0.032(2) 0.024(2) 0.022(2) 0.0045(16) 0.0120(17) 0.0062(17)
C75 0.0214(19) 0.0158(17) 0.0204(19) 0.0072(14) 0.0084(15) 0.0029(15)
C76 0.021(2) 0.022(2) 0.043(2) 0.0139(18) 0.0114(18) 0.0051(17)
C77 0.033(2) 0.024(2) 0.050(3) 0.0197(19) 0.014(2) 0.0148(19)
C78 0.034(2) 0.0177(19) 0.036(2) 0.0133(17) 0.0122(18) 0.0037(17)
C79 0.026(2) 0.023(2) 0.029(2) 0.0095(16) 0.0120(17) 0.0019(17)
C80 0.0209(19) 0.0149(17) 0.0234(19) 0.0035(15) 0.0054(15) -0.0007(15)
C81 0.026(2) 0.028(2) 0.077(4) 0.028(2) 0.024(2) 0.0149(19)
C82 0.025(2) 0.072(4) 0.080(4) 0.045(3) 0.013(3) 0.012(3)
C83 0.055(3) 0.044(3) 0.159(7) 0.048(4) 0.069(4) 0.035(3)
C84 0.023(2) 0.0218(19) 0.034(2) 0.0085(16) 0.0105(17) 0.0066(16)
C85 0.033(2) 0.044(3) 0.045(3) 0.013(2) 0.022(2) 0.016(2)
C86 0.033(2) 0.032(2) 0.037(3) 0.0103(19) 0.0044(19) 0.010(2)

loop_
_atom_type_symbol
_atom_type_description
_atom_type_scat_dispersion_real
_atom_type_scat_dispersion_imag
_atom_type_scat_source
C C 0.0033 0.0016 'International Tables Vol C Tables 4.2.6.8 and 6.1.1.4'
H H 0.0000 0.0000 'International Tables Vol C Tables 4.2.6.8 and 6.1.1.4'
N N 0.0061 0.0033 'International Tables Vol C Tables 4.2.6.8 and 6.1.1.4'
Mg Mg 0.0486 0.0363 'International Tables Vol C Tables 4.2.6.8 and 6.1.1.4'
I I -0.4742 1.8119 'International Tables Vol C Tables 4.2.6.8 and 6.1.1.4'

loop_
_geom_angle_atom_site_label_1
_geom_angle_atom_site_label_2
_geom_angle_atom_site_label_3
_geom_angle
_geom_angle_site_symmetry_1
_geom_angle_site_symmetry_3
_geom_angle_publ_flag
N1 Mg1 N2 76.04(12) . . ?
N1 Mg1 N3 75.66(12) . . ?
N2 Mg1 N3 150.11(12) . . ?
N1 Mg1 I1 158.90(10) . . ?
N2 Mg1 I1 106.27(9) . . ?
N3 Mg1 I1 103.59(9) . . ?
C5 N1 C1 119.8(3) . . ?
C5 N1 Mg1 120.1(2) . . ?
C1 N1 Mg1 119.2(2) . . ?
N1 C1 C2 120.4(3) . . ?
N1 C1 C6 113.7(3) . . ?
C2 C1 C6 125.8(3) . . ?
N4 Mg2 N6 75.35(12) . . ?
N4 Mg2 N5 75.47(12) . . ?
N6 Mg2 N5 150.73(12) . . ?
N4 Mg2 I2 177.68(11) . . ?
N6 Mg2 I2 103.47(9) . . ?
N5 Mg2 I2 105.77(9) . . ?
C6 N2 C13 119.1(3) . . ?
C6 N2 Mg1 115.2(2) . . ?
C13 N2 Mg1 123.3(2) . . ?
C3 C2 C1 119.5(3) . . ?
C3 C2 H2 120.3 . . ?
C1 C2 H2 120.3 . . ?
C25 N3 C32 119.6(3) . . ?
C25 N3 Mg1 113.6(2) . . ?
C32 N3 Mg1 126.3(2) . . ?
C2 C3 C4 119.8(3) . . ?
C2 C3 H3 120.1 . . ?
C4 C3 H3 120.1 . . ?
C48 N4 C44 119.9(3) . . ?
C48 N4 Mg2 120.3(2) . . ?
C44 N4 Mg2 119.3(2) . . ?
C5 C4 C3 118.5(3) . . ?
C5 C4 H4 120.8 . . ?
C3 C4 H4 120.8 . . ?
C49 N5 C56 122.3(3) . . ?
C49 N5 Mg2 114.6(2) . . ?
C56 N5 Mg2 122.5(2) . . ?
N1 C5 C4 121.9(3) . . ?
N1 C5 C25 113.7(3) . . ?
C4 C5 C25 124.2(3) . . ?
C68 N6 C75 118.8(3) . . ?
C68 N6 Mg2 115.4(2) . . ?
C75 N6 Mg2 125.7(2) . . ?
N2 C6 C1 115.5(3) . . ?
N2 C6 C7 124.3(3) . . ?
C1 C6 C7 120.1(3) . . ?
C12 C7 C8 118.2(3) . . ?
C12 C7 C6 122.5(3) . . ?
C8 C7 C6 119.2(3) . . ?
C9 C8 C7 120.6(4) . . ?
C9 C8 H8 119.7 . . ?
C7 C8 H8 119.7 . . ?
C10 C9 C8 120.4(4) . . ?
C10 C9 H9 119.8 . . ?
C8 C9 H9 119.8 . . ?
C9 C10 C11 120.0(4) . . ?
C9 C10 H10 120.0 . . ?
C11 C10 H10 120.0 . . ?
C10 C11 C12 120.7(4) . . ?
C10 C11 H11 119.6 . . ?
C12 C11 H11 119.6 . . ?
C11 C12 C7 120.1(4) . . ?
C11 C12 H12 120.0 . . ?
C7 C12 H12 120.0 . . ?
C14 C13 C18 120.9(3) . . ?
C14 C13 N2 120.6(3) . . ?
C18 C13 N2 118.1(3) . . ?
C15 C14 C13 118.7(4) . . ?
C15 C14 C19 119.2(3) . . ?
C13 C14 C19 122.1(3) . . ?
C16 C15 C14 121.2(4) . . ?
C16 C15 H15 119.4 . . ?
C14 C15 H15 119.4 . . ?
C15 C16 C17 119.5(4) . . ?
C15 C16 H16 120.3 . . ?
C17 C16 H16 120.3 . . ?
C18 C17 C16 121.8(4) . . ?
C18 C17 H17 119.1 . . ?
C16 C17 H17 119.1 . . ?
C17 C18 C13 117.8(4) . . ?
C17 C18 C22 119.2(4) . . ?
C13 C18 C22 122.9(3) . . ?
C14 C19 C20 112.9(3) . . ?
C14 C19 C21 111.1(3) . . ?
C20 C19 C21 109.1(3) . . ?
C14 C19 H19 107.9 . . ?
C20 C19 H19 107.9 . . ?
C21 C19 H19 107.9 . . ?
C19 C20 H20A 109.5 . . ?
C19 C20 H20B 109.5 . . ?
H20A C20 H20B 109.5 . . ?
C19 C20 H20C 109.5 . . ?
H20A C20 H20C 109.5 . . ?
H20B C20 H20C 109.5 . . ?
C19 C21 H21A 109.5 . . ?
C19 C21 H21B 109.5 . . ?
H21A C21 H21B 109.5 . . ?
C19 C21 H21C 109.5 . . ?
H21A C21 H21C 109.5 . . ?
H21B C21 H21C 109.5 . . ?
C18 C22 C24 110.7(4) . . ?
C18 C22 C23 112.7(3) . . ?
C24 C22 C23 110.3(4) . . ?
C18 C22 H22 107.7 . . ?
C24 C22 H22 107.7 . . ?
C23 C22 H22 107.7 . . ?
C22 C23 H23A 109.5 . . ?
C22 C23 H23B 109.5 . . ?
H23A C23 H23B 109.5 . . ?
C22 C23 H23C 109.5 . . ?
H23A C23 H23C 109.5 . . ?
H23B C23 H23C 109.5 . . ?
C22 C24 H24A 109.5 . . ?
C22 C24 H24B 109.5 . . ?
H24A C24 H24B 109.5 . . ?
C22 C24 H24C 109.5 . . ?
H24A C24 H24C 109.5 . . ?
H24B C24 H24C 109.5 . . ?
N3 C25 C5 115.5(3) . . ?
N3 C25 C26 125.6(3) . . ?
C5 C25 C26 118.9(3) . . ?
C27 C26 C31 118.9(3) . . ?
C27 C26 C25 122.2(3) . . ?
C31 C26 C25 118.9(3) . . ?
C28 C27 C26 120.0(3) . . ?
C28 C27 H27 120.0 . . ?
C26 C27 H27 120.0 . . ?
C29 C28 C27 120.3(3) . . ?
C29 C28 H28 119.9 . . ?
C27 C28 H28 119.9 . . ?
C30 C29 C28 120.3(4) . . ?
C30 C29 H29 119.9 . . ?
C28 C29 H29 119.9 . . ?
C29 C30 C31 120.2(3) . . ?
C29 C30 H30 119.9 . . ?
C31 C30 H30 119.9 . . ?
C30 C31 C26 120.4(3) . . ?
C30 C31 H31 119.8 . . ?
C26 C31 H31 119.8 . . ?
C37 C32 C33 121.0(3) . . ?
C37 C32 N3 122.1(3) . . ?
C33 C32 N3 116.9(3) . . ?
C34 C33 C32 118.9(3) . . ?
C34 C33 C38 119.9(3) . . ?
C32 C33 C38 121.2(3) . . ?
C35 C34 C33 120.4(3) . . ?
C35 C34 H34 119.8 . . ?
C33 C34 H34 119.8 . . ?
C36 C35 C34 119.8(3) . . ?
C36 C35 H35 120.1 . . ?
C34 C35 H35 120.1 . . ?
C35 C36 C37 121.8(3) . . ?
C35 C36 H36 119.1 . . ?
C37 C36 H36 119.1 . . ?
C36 C37 C32 118.0(3) . . ?
C36 C37 C41 118.7(3) . . ?
C32 C37 C41 123.3(3) . . ?
C39 C38 C33 110.2(3) . . ?
C39 C38 C40 109.6(3) . . ?
C33 C38 C40 113.6(3) . . ?
C39 C38 H38 107.8 . . ?
C33 C38 H38 107.8 . . ?
C40 C38 H38 107.8 . . ?
C38 C39 H39A 109.5 . . ?
C38 C39 H39B 109.5 . . ?
H39A C39 H39B 109.5 . . ?
C38 C39 H39C 109.5 . . ?
H39A C39 H39C 109.5 . . ?
H39B C39 H39C 109.5 . . ?
C38 C40 H40A 109.5 . . ?
C38 C40 H40B 109.5 . . ?
H40A C40 H40B 109.5 . . ?
C38 C40 H40C 109.5 . . ?
H40A C40 H40C 109.5 . . ?
H40B C40 H40C 109.5 . . ?
C37 C41 C42 110.5(3) . . ?
C37 C41 C43 112.0(3) . . ?
C42 C41 C43 109.8(3) . . ?
C37 C41 H41 108.1 . . ?
C42 C41 H41 108.1 . . ?
C43 C41 H41 108.1 . . ?
C41 C42 H42A 109.5 . . ?
C41 C42 H42B 109.5 . . ?
H42A C42 H42B 109.5 . . ?
C41 C42 H42C 109.5 . . ?
H42A C42 H42C 109.5 . . ?
H42B C42 H42C 109.5 . . ?
C41 C43 H43A 109.5 . . ?
C41 C43 H43B 109.5 . . ?
H43A C43 H43B 109.5 . . ?
C41 C43 H43C 109.5 . . ?
H43A C43 H43C 109.5 . . ?
H43B C43 H43C 109.5 . . ?
N4 C44 C45 120.5(3) . . ?
N4 C44 C49 113.9(3) . . ?
C45 C44 C49 125.6(3) . . ?
C44 C45 C46 119.4(3) . . ?
C44 C45 H45 120.3 . . ?
C46 C45 H45 120.3 . . ?
C45 C46 C47 119.7(3) . . ?
C45 C46 H46 120.2 . . ?
C47 C46 H46 120.2 . . ?
C48 C47 C46 118.7(3) . . ?
C48 C47 H47 120.7 . . ?
C46 C47 H47 120.7 . . ?
N4 C48 C47 121.7(3) . . ?
N4 C48 C68 113.7(3) . . ?
C47 C48 C68 124.5(3) . . ?
N5 C49 C44 115.7(3) . . ?
N5 C49 C50 126.4(3) . . ?
C44 C49 C50 117.7(3) . . ?
C51 C50 C55 118.3(3) . . ?
C51 C50 C49 122.0(3) . . ?
C55 C50 C49 119.4(3) . . ?
C50 C51 C52 120.8(4) . . ?
C50 C51 H51 119.6 . . ?
C52 C51 H51 119.6 . . ?
C53 C52 C51 120.4(4) . . ?
C53 C52 H52 119.8 . . ?
C51 C52 H52 119.8 . . ?
C54 C53 C52 119.6(4) . . ?
C54 C53 H53 120.2 . . ?
C52 C53 H53 120.2 . . ?
C53 C54 C55 120.3(4) . . ?
C53 C54 H54 119.8 . . ?
C55 C54 H54 119.8 . . ?
C54 C55 C50 120.6(4) . . ?
C54 C55 H55 119.7 . . ?
C50 C55 H55 119.7 . . ?
C57 C56 C61 120.6(3) . . ?
C57 C56 N5 120.8(3) . . ?
C61 C56 N5 118.0(3) . . ?
C58 C57 C56 118.4(4) . . ?
C58 C57 C62 120.1(3) . . ?
C56 C57 C62 121.4(3) . . ?
C59 C58 C57 121.5(4) . . ?
C59 C58 H58 119.3 . . ?
C57 C58 H58 119.3 . . ?
C58 C59 C60 119.8(4) . . ?
C58 C59 H59 120.1 . . ?
C60 C59 H59 120.1 . . ?
C59 C60 C61 121.2(4) . . ?
C59 C60 H60 119.4 . . ?
C61 C60 H60 119.4 . . ?
C60 C61 C56 118.5(4) . . ?
C60 C61 C65 119.6(4) . . ?
C56 C61 C65 121.9(3) . . ?
C64 C62 C57 111.1(3) . . ?
C64 C62 C63 109.7(3) . . ?
C57 C62 C63 111.7(3) . . ?
C64 C62 H62 108.1 . . ?
C57 C62 H62 108.1 . . ?
C63 C62 H62 108.1 . . ?
C62 C63 H63A 109.5 . . ?
C62 C63 H63B 109.5 . . ?
H63A C63 H63B 109.5 . . ?
C62 C63 H63C 109.5 . . ?
H63A C63 H63C 109.5 . . ?
H63B C63 H63C 109.5 . . ?
C62 C64 H64A 109.5 . . ?
C62 C64 H64B 109.5 . . ?
H64A C64 H64B 109.5 . . ?
C62 C64 H64C 109.5 . . ?
H64A C64 H64C 109.5 . . ?
H64B C64 H64C 109.5 . . ?
C61 C65 C66 111.7(4) . . ?
C61 C65 C67 112.8(3) . . ?
C66 C65 C67 109.3(4) . . ?
C61 C65 H65 107.6 . . ?
C66 C65 H65 107.6 . . ?
C67 C65 H65 107.6 . . ?
C65 C66 H66A 109.5 . . ?
C65 C66 H66B 109.5 . . ?
H66A C66 H66B 109.5 . . ?
C65 C66 H66C 109.5 . . ?
H66A C66 H66C 109.5 . . ?
H66B C66 H66C 109.5 . . ?
C65 C67 H67A 109.5 . . ?
C65 C67 H67B 109.5 . . ?
H67A C67 H67B 109.5 . . ?
C65 C67 H67C 109.5 . . ?
H67A C67 H67C 109.5 . . ?
H67B C67 H67C 109.5 . . ?
N6 C68 C48 114.1(3) . . ?
N6 C68 C69 127.2(3) . . ?
C48 C68 C69 118.5(3) . . ?
C74 C69 C70 118.8(4) . . ?
C74 C69 C68 117.9(3) . . ?
C70 C69 C68 123.3(4) . . ?
C71 C70 C69 119.5(4) . . ?
C71 C70 H70 120.3 . . ?
C69 C70 H70 120.3 . . ?
C72 C71 C70 121.2(4) . . ?
C72 C71 H71 119.4 . . ?
C70 C71 H71 119.4 . . ?
C73 C72 C71 120.1(4) . . ?
C73 C72 H72 119.9 . . ?
C71 C72 H72 119.9 . . ?
C72 C73 C74 119.8(4) . . ?
C72 C73 H73 120.1 . . ?
C74 C73 H73 120.1 . . ?
C73 C74 C69 120.7(4) . . ?
C73 C74 H74 119.7 . . ?
C69 C74 H74 119.7 . . ?
C80 C75 C76 121.8(3) . . ?
C80 C75 N6 121.7(3) . . ?
C76 C75 N6 116.4(3) . . ?
C77 C76 C75 117.6(4) . . ?
C77 C76 C81 121.4(4) . . ?
C75 C76 C81 121.0(3) . . ?
C78 C77 C76 121.2(4) . . ?
C78 C77 H77 119.4 . . ?
C76 C77 H77 119.4 . . ?
C77 C78 C79 120.3(4) . . ?
C77 C78 H78 119.9 . . ?
C79 C78 H78 119.9 . . ?
C78 C79 C80 120.9(4) . . ?
C78 C79 H79 119.6 . . ?
C80 C79 H79 119.6 . . ?
C79 C80 C75 118.0(4) . . ?
C79 C80 C84 120.1(3) . . ?
C75 C80 C84 121.9(3) . . ?
C76 C81 C83 112.9(4) . . ?
C76 C81 C82 111.2(4) . . ?
C83 C81 C82 110.9(5) . . ?
C76 C81 H81 107.2 . . ?
C83 C81 H81 107.2 . . ?
C82 C81 H81 107.2 . . ?
C81 C82 H82A 109.5 . . ?
C81 C82 H82B 109.5 . . ?
H82A C82 H82B 109.5 . . ?
C81 C82 H82C 109.5 . . ?
H82A C82 H82C 109.5 . . ?
H82B C82 H82C 109.5 . . ?
C81 C83 H83A 109.5 . . ?
C81 C83 H83B 109.5 . . ?
H83A C83 H83B 109.5 . . ?
C81 C83 H83C 109.5 . . ?
H83A C83 H83C 109.5 . . ?
H83B C83 H83C 109.5 . . ?
C80 C84 C86 110.0(3) . . ?
C80 C84 C85 112.5(3) . . ?
C86 C84 C85 110.6(3) . . ?
C80 C84 H84 107.9 . . ?
C86 C84 H84 107.9 . . ?
C85 C84 H84 107.9 . . ?
C84 C85 H85A 109.5 . . ?
C84 C85 H85B 109.5 . . ?
H85A C85 H85B 109.5 . . ?
C84 C85 H85C 109.5 . . ?
H85A C85 H85C 109.5 . . ?
H85B C85 H85C 109.5 . . ?
C84 C86 H86A 109.5 . . ?
C84 C86 H86B 109.5 . . ?
H86A C86 H86B 109.5 . . ?
C84 C86 H86C 109.5 . . ?
H86A C86 H86C 109.5 . . ?
H86B C86 H86C 109.5 . . ?

loop_
_geom_bond_atom_site_label_1
_geom_bond_atom_site_label_2
_geom_bond_distance
_geom_bond_site_symmetry_2
_geom_bond_publ_flag
I1 Mg1 2.6520(15) . ?
Mg1 N1 2.023(3) . ?
Mg1 N2 2.155(3) . ?
Mg1 N3 2.204(3) . ?
N1 C5 1.358(4) . ?
N1 C1 1.368(4) . ?
C1 C2 1.401(5) . ?
C1 C6 1.450(5) . ?
I2 Mg2 2.6375(16) . ?
Mg2 N4 2.015(3) . ?
Mg2 N6 2.186(3) . ?
Mg2 N5 2.197(3) . ?
N2 C6 1.330(5) . ?
N2 C13 1.435(5) . ?
C2 C3 1.387(5) . ?
C2 H2 0.9500 . ?
N3 C25 1.321(4) . ?
N3 C32 1.440(4) . ?
C3 C4 1.402(5) . ?
C3 H3 0.9500 . ?
N4 C48 1.360(5) . ?
N4 C44 1.370(4) . ?
C4 C5 1.388(5) . ?
C4 H4 0.9500 . ?
N5 C49 1.312(4) . ?
N5 C56 1.437(5) . ?
C5 C25 1.471(5) . ?
N6 C68 1.323(5) . ?
N6 C75 1.434(4) . ?
C6 C7 1.481(5) . ?
C7 C12 1.401(5) . ?
C7 C8 1.407(5) . ?
C8 C9 1.391(6) . ?
C8 H8 0.9500 . ?
C9 C10 1.368(6) . ?
C9 H9 0.9500 . ?
C10 C11 1.382(7) . ?
C10 H10 0.9500 . ?
C11 C12 1.392(6) . ?
C11 H11 0.9500 . ?
C12 H12 0.9500 . ?
C13 C14 1.407(5) . ?
C13 C18 1.412(5) . ?
C14 C15 1.385(5) . ?
C14 C19 1.527(5) . ?
C15 C16 1.383(6) . ?
C15 H15 0.9500 . ?
C16 C17 1.387(6) . ?
C16 H16 0.9500 . ?
C17 C18 1.386(6) . ?
C17 H17 0.9500 . ?
C18 C22 1.525(5) . ?
C19 C20 1.536(5) . ?
C19 C21 1.537(6) . ?
C19 H19 1.0000 . ?
C20 H20A 0.9800 . ?
C20 H20B 0.9800 . ?
C20 H20C 0.9800 . ?
C21 H21A 0.9800 . ?
C21 H21B 0.9800 . ?
C21 H21C 0.9800 . ?
C22 C24 1.530(6) . ?
C22 C23 1.535(6) . ?
C22 H22 1.0000 . ?
C23 H23A 0.9800 . ?
C23 H23B 0.9800 . ?
C23 H23C 0.9800 . ?
C24 H24A 0.9800 . ?
C24 H24B 0.9800 . ?
C24 H24C 0.9800 . ?
C25 C26 1.480(5) . ?
C26 C27 1.402(5) . ?
C26 C31 1.402(5) . ?
C27 C28 1.388(5) . ?
C27 H27 0.9500 . ?
C28 C29 1.386(5) . ?
C28 H28 0.9500 . ?
C29 C30 1.378(6) . ?
C29 H29 0.9500 . ?
C30 C31 1.385(5) . ?
C30 H30 0.9500 . ?
C31 H31 0.9500 . ?
C32 C37 1.404(5) . ?
C32 C33 1.408(5) . ?
C33 C34 1.395(5) . ?
C33 C38 1.521(5) . ?
C34 C35 1.390(5) . ?
C34 H34 0.9500 . ?
C35 C36 1.381(5) . ?
C35 H35 0.9500 . ?
C36 C37 1.393(5) . ?
C36 H36 0.9500 . ?
C37 C41 1.523(5) . ?
C38 C39 1.513(6) . ?
C38 C40 1.549(6) . ?
C38 H38 1.0000 . ?
C39 H39A 0.9800 . ?
C39 H39B 0.9800 . ?
C39 H39C 0.9800 . ?
C40 H40A 0.9800 . ?
C40 H40B 0.9800 . ?
C40 H40C 0.9800 . ?
C41 C42 1.527(5) . ?
C41 C43 1.537(5) . ?
C41 H41 1.0000 . ?
C42 H42A 0.9800 . ?
C42 H42B 0.9800 . ?
C42 H42C 0.9800 . ?
C43 H43A 0.9800 . ?
C43 H43B 0.9800 . ?
C43 H43C 0.9800 . ?
C44 C45 1.391(5) . ?
C44 C49 1.450(5) . ?
C45 C46 1.393(5) . ?
C45 H45 0.9500 . ?
C46 C47 1.401(5) . ?
C46 H46 0.9500 . ?
C47 C48 1.381(5) . ?
C47 H47 0.9500 . ?
C48 C68 1.470(5) . ?
C49 C50 1.485(5) . ?
C50 C51 1.386(5) . ?
C50 C55 1.399(5) . ?
C51 C52 1.389(5) . ?
C51 H51 0.9500 . ?
C52 C53 1.384(6) . ?
C52 H52 0.9500 . ?
C53 C54 1.376(6) . ?
C53 H53 0.9500 . ?
C54 C55 1.392(5) . ?
C54 H54 0.9500 . ?
C55 H55 0.9500 . ?
C56 C57 1.410(5) . ?
C56 C61 1.411(5) . ?
C57 C58 1.387(5) . ?
C57 C62 1.528(5) . ?
C58 C59 1.379(6) . ?
C58 H58 0.9500 . ?
C59 C60 1.387(6) . ?
C59 H59 0.9500 . ?
C60 C61 1.387(6) . ?
C60 H60 0.9500 . ?
C61 C65 1.515(5) . ?
C62 C64 1.525(5) . ?
C62 C63 1.535(5) . ?
C62 H62 1.0000 . ?
C63 H63A 0.9800 . ?
C63 H63B 0.9800 . ?
C63 H63C 0.9800 . ?
C64 H64A 0.9800 . ?
C64 H64B 0.9800 . ?
C64 H64C 0.9800 . ?
C65 C66 1.524(6) . ?
C65 C67 1.531(6) . ?
C65 H65 1.0000 . ?
C66 H66A 0.9800 . ?
C66 H66B 0.9800 . ?
C66 H66C 0.9800 . ?
C67 H67A 0.9800 . ?
C67 H67B 0.9800 . ?
C67 H67C 0.9800 . ?
C68 C69 1.487(5) . ?
C69 C74 1.398(6) . ?
C69 C70 1.402(5) . ?
C70 C71 1.390(6) . ?
C70 H70 0.9500 . ?
C71 C72 1.377(7) . ?
C71 H71 0.9500 . ?
C72 C73 1.373(6) . ?
C72 H72 0.9500 . ?
C73 C74 1.398(6) . ?
C73 H73 0.9500 . ?
C74 H74 0.9500 . ?
C75 C80 1.398(5) . ?
C75 C76 1.405(5) . ?
C76 C77 1.398(5) . ?
C76 C81 1.521(6) . ?
C77 C78 1.374(6) . ?
C77 H77 0.9500 . ?
C78 C79 1.382(6) . ?
C78 H78 0.9500 . ?
C79 C80 1.396(5) . ?
C79 H79 0.9500 . ?
C80 C84 1.524(5) . ?
C81 C83 1.522(7) . ?
C81 C82 1.523(8) . ?
C81 H81 1.0000 . ?
C82 H82A 0.9800 . ?
C82 H82B 0.9800 . ?
C82 H82C 0.9800 . ?
C83 H83A 0.9800 . ?
C83 H83B 0.9800 . ?
C83 H83C 0.9800 . ?
C84 C86 1.532(6) . ?
C84 C85 1.540(6) . ?
C84 H84 1.0000 . ?
C85 H85A 0.9800 . ?
C85 H85B 0.9800 . ?
C85 H85C 0.9800 . ?
C86 H86A 0.9800 . ?
C86 H86B 0.9800 . ?
C86 H86C 0.9800 . ?
